data_1536039
loop_
_publ_author_name
'Choisnet, J.'
'Rulmont, A.'
'Tarte, P.'

_publ_section_title
;
 Ordering phenomena in the Li Sb O3 type structure: The new mixed
 tellurates Li2 Ti Te O6 and Li2 Sn Te O6
;
_journal_name_full 'Journal of Solid State Chemistry'
_journal_page_first 272
_journal_page_last 278
_journal_volume 82
_journal_year 1989
_chemical_formula_sum 'Li2 O6 Sn Te'
_chemical_name_systematic 'Li2 Sn (Te O6)'
_space_group_IT_number 34
_symmetry_space_group_name_Hall 'P 2 -2n'
_symmetry_space_group_name_H-M 'P n n 2'
_cell_angle_alpha 90
_cell_angle_beta 90
_cell_angle_gamma 90
_cell_formula_units_Z 2
_cell_length_a 5.192
_cell_length_b 4.927
_cell_length_c 8.513
_cell_volume 217.771
_citation_journal_id_ASTM JSSCBI
_cod_data_source_file Choisnet_JSSCBI_1989_1974.cif
_cod_data_source_block Li2O6Sn1Te1
_cod_original_cell_volume 217.7709
_cod_original_formula_sum 'Li2 O6 Sn1 Te1'
_cod_database_code 1536039

loop_
_symmetry_equiv_pos_as_xyz
x,y,z
-x,-y,z
-x+1/2,y+1/2,z+1/2
x+1/2,-y+1/2,z+1/2

loop_
_atom_site_label
_atom_site_type_symbol
_atom_site_fract_x
_atom_site_fract_y
_atom_site_fract_z
_atom_site_occupancy
_atom_site_U_iso_or_equiv
Te1 Te+6 0 0 0.1014 1 0.0
O3 O-2 0.836 0.792 0.928 1 0.0
O1 O-2 0.18 0.252 0.253 1 0.0
Sn1 Sn+4 0 0.5 0.4027 1 0.0
Li2 Li+1 0 0.5 0.78 1 0.0
Li1 Li+1 0 0 0.726 1 0.0
O2 O-2 0.663 0.208 0.079 1 0.0
